data_4118193
loop_
_publ_author_name
'Patrick S. Fier'
'John F. Hartwig'

_publ_section_title
;
 Copper-Mediated Fluorination of Aryl Iodides
;
_journal_name_full 'Journal of the American Chemical Society'
_journal_page_first 10795
_journal_page_last 10798
_journal_paper_doi 10.1021/ja304410x
_journal_volume 134
_journal_year 2012
_chemical_formula_sum 'C25 H46 Cu F3 N4 O4 S'
_chemical_formula_weight 619.26
_chemical_name_common PSF-IV-271
_chemical_name_systematic
;
 hartwig07
;
_space_group.centring_type P

_space_group_IT_number 14
_space_group.IT_number 14

_symmetry_cell_setting monoclinic
_symmetry_space_group_name_Hall '-P 2yn'
_symmetry_space_group_name_H-M 'P 1 21/n 1'
_atom_sites_solution_hydrogens geom
_atom_sites_solution_primary direct
_atom_sites_solution_secondary difmap
_audit_creation_method SHELXL-97
_cell_angle_alpha 90.00
_cell_angle_beta 91.863(14)
_cell_angle_gamma 90.00
_cell_formula_units_Z 4
_cell_length_a 12.965(4)
_cell_length_b 11.375(3)
_cell_length_c 22.117(7)
_cell_measurement_reflns_used 9542
_cell_measurement_temperature 100(2)
_cell_measurement_theta_max 25.37
_cell_measurement_theta_min 2.57
_cell_volume 3260.0(17)
_computing_cell_refinement 'Bruker SAINT'
_computing_data_collection 'Bruker APEX2'
_computing_data_reduction 'Bruker SAINT'
_computing_molecular_graphics ORTEP-32
_computing_publication_material WinGX
_computing_structure_refinement SHELXL-97
_computing_structure_solution SIR-2011
_diffrn_ambient_temperature 100(2)
_diffrn_detector_area_resol_mean 8.366
_diffrn_measured_fraction_theta_full 0.995
_diffrn_measured_fraction_theta_max 0.980
_diffrn_measurement_device_type 'Bruker APEX-II CCD'
_diffrn_measurement_method 'phi and omega scans'
_diffrn_radiation_monochromator 'QUAZAR multilayer mirrors'
_diffrn_radiation_source 'microfocus sealed tube'
_diffrn_radiation_type MoK\a
_diffrn_radiation_wavelength 0.71073
_diffrn_reflns_av_R_equivalents 0.0310
_diffrn_reflns_av_sigmaI/netI 0.0261
_diffrn_reflns_limit_h_max 15
_diffrn_reflns_limit_h_min -13
_diffrn_reflns_limit_k_max 13
_diffrn_reflns_limit_k_min -13
_diffrn_reflns_limit_l_max 26
_diffrn_reflns_limit_l_min -26
_diffrn_reflns_number 31958
_diffrn_reflns_theta_full 25.00
_diffrn_reflns_theta_max 25.47
_diffrn_reflns_theta_min 1.80
_exptl_absorpt_coefficient_mu 0.784
_exptl_absorpt_correction_T_max 0.9693
_exptl_absorpt_correction_T_min 0.8914
_exptl_absorpt_correction_type multi-scan
_exptl_absorpt_process_details SADABS
_exptl_crystal_colour colorless
_exptl_crystal_density_diffrn 1.262
_exptl_crystal_description needle
_exptl_crystal_F_000 1312
_exptl_crystal_size_max 0.15
_exptl_crystal_size_mid 0.06
_exptl_crystal_size_min 0.04
_refine_diff_density_max 0.305
_refine_diff_density_min -0.350
_refine_diff_density_rms 0.047
_refine_ls_extinction_method none
_refine_ls_goodness_of_fit_ref 1.043
_refine_ls_hydrogen_treatment constr
_refine_ls_matrix_type full
_refine_ls_number_parameters 357
_refine_ls_number_reflns 5926
_refine_ls_number_restraints 0
_refine_ls_restrained_S_all 1.043
_refine_ls_R_factor_all 0.0335
_refine_ls_R_factor_gt 0.0257
_refine_ls_shift/su_max 0.000
_refine_ls_shift/su_mean 0.000
_refine_ls_structure_factor_coef Fsqd
_refine_ls_weighting_details 'calc w=1/[\s^2^(Fo^2^)+(0.0306P)^2^+1.2562P] where P=(Fo^2^+2Fc^2^)/3'
_refine_ls_weighting_scheme calc
_refine_ls_wR_factor_gt 0.0632
_refine_ls_wR_factor_ref 0.0671
_reflns_number_gt 5060
_reflns_number_total 5926
_reflns_threshold_expression >2sigma(I)
_cod_data_source_file ja304410x_si_001.cif
_cod_data_source_block hartwig07
_cod_depositor_comments
;
The following automatic conversions were performed:

'_space_group.centring_type' value 'primitive' was replaced with the
value 'P' as specified in the replacement file
'/home/antanas/src/cod-tools/trunk/data/replacement-values/replacement_values.lst'.

Automatic conversion script
Id: cif_fix_values 5642 2017-10-24 12:04:52Z antanas 
;
_cod_original_cell_volume 3259.8(17)
_cod_database_code 4118193

loop_
_symmetry_equiv_pos_as_xyz
'x, y, z'
'-x+1/2, y+1/2, -z+1/2'
'-x, -y, -z'
'x-1/2, -y-1/2, z-1/2'

loop_
_atom_site_label
_atom_site_type_symbol
_atom_site_fract_x
_atom_site_fract_y
_atom_site_fract_z
_atom_site_U_iso_or_equiv
_atom_site_adp_type
_atom_site_occupancy
_atom_site_symmetry_multiplicity
_atom_site_calc_flag
_atom_site_refinement_flags
C1 C 0.77461(11) 0.40416(14) 0.63506(7) 0.0154(3) Uani 1 1 d .
C2 C 0.78690(12) 0.47593(14) 0.57956(7) 0.0157(3) Uani 1 1 d .
C3 C 0.70924(13) 0.43362(16) 0.53076(8) 0.0245(4) Uani 1 1 d .
H3A H 0.7255 0.3525 0.5195 0.037 Uiso 1 1 calc R
H3B H 0.7131 0.4844 0.4951 0.037 Uiso 1 1 calc R
H3C H 0.6394 0.4369 0.5464 0.037 Uiso 1 1 calc R
C4 C 0.76803(14) 0.60541(14) 0.59584(8) 0.0231(4) Uani 1 1 d .
H4A H 0.6982 0.6142 0.6108 0.035 Uiso 1 1 calc R
H4B H 0.7754 0.6544 0.5598 0.035 Uiso 1 1 calc R
H4C H 0.8185 0.6301 0.6273 0.035 Uiso 1 1 calc R
C5 C 0.89788(13) 0.46041(16) 0.55878(8) 0.0241(4) Uani 1 1 d .
H5A H 0.9463 0.4882 0.5906 0.036 Uiso 1 1 calc R
H5B H 0.9074 0.5061 0.5218 0.036 Uiso 1 1 calc R
H5C H 0.9108 0.3771 0.5507 0.036 Uiso 1 1 calc R
C6 C 0.95129(12) 0.10601(14) 0.78425(7) 0.0151(3) Uani 1 1 d .
C7 C 1.04206(12) 0.03032(14) 0.79850(7) 0.0165(3) Uani 1 1 d .
C8 C 1.01331(13) -0.09682(15) 0.78157(9) 0.0280(4) Uani 1 1 d .
H8A H 0.9556 -0.1227 0.8058 0.042 Uiso 1 1 calc R
H8B H 1.0729 -0.1482 0.7896 0.042 Uiso 1 1 calc R
H8C H 0.9932 -0.1006 0.7385 0.042 Uiso 1 1 calc R
C9 C 1.06911(14) 0.04099(17) 0.86665(8) 0.0279(4) Uani 1 1 d .
H9A H 1.0868 0.1227 0.8764 0.042 Uiso 1 1 calc R
H9B H 1.1281 -0.0099 0.8770 0.042 Uiso 1 1 calc R
H9C H 1.0096 0.0169 0.8899 0.042 Uiso 1 1 calc R
C10 C 1.13244(12) 0.07236(16) 0.76083(8) 0.0250(4) Uani 1 1 d .
H10A H 1.1123 0.0696 0.7178 0.037 Uiso 1 1 calc R
H10B H 1.1922 0.0211 0.7685 0.037 Uiso 1 1 calc R
H10C H 1.1505 0.1532 0.7722 0.037 Uiso 1 1 calc R
C11 C 0.57128(12) 0.07437(14) 0.73235(7) 0.0151(3) Uani 1 1 d .
C12 C 0.48024(12) -0.00130(13) 0.71843(7) 0.0148(3) Uani 1 1 d .
C13 C 0.38804(12) 0.08081(14) 0.70721(8) 0.0190(4) Uani 1 1 d .
H13A H 0.3753 0.1255 0.7441 0.029 Uiso 1 1 calc R
H13B H 0.3268 0.0342 0.6961 0.029 Uiso 1 1 calc R
H13C H 0.4030 0.1353 0.6743 0.029 Uiso 1 1 calc R
C14 C 0.50147(12) -0.07315(15) 0.66099(7) 0.0196(4) Uani 1 1 d .
H14A H 0.5113 -0.0195 0.6270 0.029 Uiso 1 1 calc R
H14B H 0.4427 -0.1250 0.6517 0.029 Uiso 1 1 calc R
H14C H 0.5639 -0.1206 0.6678 0.029 Uiso 1 1 calc R
C15 C 0.46108(12) -0.08261(14) 0.77236(7) 0.0201(4) Uani 1 1 d .
H15A H 0.5211 -0.1338 0.7794 0.030 Uiso 1 1 calc R
H15B H 0.3998 -0.1308 0.7636 0.030 Uiso 1 1 calc R
H15C H 0.4502 -0.0351 0.8085 0.030 Uiso 1 1 calc R
C16 C 0.70050(11) 0.42976(14) 0.85969(7) 0.0153(3) Uani 1 1 d .
C17 C 0.67950(12) 0.50831(13) 0.91169(7) 0.0169(4) Uani 1 1 d .
C18 C 0.64461(14) 0.43083(15) 0.96459(8) 0.0249(4) Uani 1 1 d .
H18A H 0.5808 0.3896 0.9526 0.037 Uiso 1 1 calc R
H18B H 0.6323 0.4805 0.9998 0.037 Uiso 1 1 calc R
H18C H 0.6986 0.3733 0.9749 0.037 Uiso 1 1 calc R
C19 C 0.59413(13) 0.59518(15) 0.89315(8) 0.0235(4) Uani 1 1 d .
H19A H 0.6161 0.6419 0.8586 0.035 Uiso 1 1 calc R
H19B H 0.5805 0.6475 0.9272 0.035 Uiso 1 1 calc R
H19C H 0.5311 0.5518 0.8817 0.035 Uiso 1 1 calc R
C20 C 0.77969(13) 0.57301(16) 0.92944(8) 0.0255(4) Uani 1 1 d .
H20A H 0.8337 0.5156 0.9399 0.038 Uiso 1 1 calc R
H20B H 0.7680 0.6238 0.9644 0.038 Uiso 1 1 calc R
H20C H 0.8014 0.6211 0.8954 0.038 Uiso 1 1 calc R
C21 C 0.39337(13) 0.22095(15) 0.89079(8) 0.0231(4) Uani 1 1 d .
C22 C 0.90440(13) 0.28239(17) 1.04504(8) 0.0263(4) Uani 1 1 d .
H22A H 0.9457 0.2572 1.0812 0.032 Uiso 1 1 calc R
H22B H 0.8942 0.3685 1.0474 0.032 Uiso 1 1 calc R
C23 C 0.96067(15) 0.25162(18) 0.98824(9) 0.0347(5) Uani 1 1 d .
H23A H 0.9700 0.1662 0.9861 0.052 Uiso 1 1 calc R
H23B H 1.0283 0.2902 0.9892 0.052 Uiso 1 1 calc R
H23C H 0.9202 0.2785 0.9527 0.052 Uiso 1 1 calc R
C24 C 0.74430(13) 0.25616(14) 1.09269(8) 0.0210(4) Uani 1 1 d .
H24A H 0.7360 0.3426 1.0941 0.025 Uiso 1 1 calc R
H24B H 0.7774 0.2301 1.1314 0.025 Uiso 1 1 calc R
C25 C 0.64055(13) 0.19826(16) 1.08391(8) 0.0240(4) Uani 1 1 d .
H25A H 0.6086 0.2238 1.0454 0.036 Uiso 1 1 calc R
H25B H 0.5962 0.2206 1.1171 0.036 Uiso 1 1 calc R
H25C H 0.6492 0.1127 1.0836 0.036 Uiso 1 1 calc R
N1 N 0.76563(10) 0.34860(12) 0.67805(6) 0.0178(3) Uani 1 1 d .
N2 N 0.88060(10) 0.16343(12) 0.77310(6) 0.0171(3) Uani 1 1 d .
N3 N 0.63907(10) 0.13698(12) 0.74174(6) 0.0166(3) Uani 1 1 d .
N4 N 0.71842(10) 0.36697(11) 0.82057(6) 0.0164(3) Uani 1 1 d .
O1 O 0.26497(9) 0.31812(10) 0.81531(5) 0.0259(3) Uani 1 1 d .
O2 O 0.22338(9) 0.31390(12) 0.92215(6) 0.0327(3) Uani 1 1 d .
O3 O 0.35949(10) 0.44238(10) 0.88728(6) 0.0298(3) Uani 1 1 d .
O4 O 0.80720(8) 0.22429(10) 1.04339(5) 0.0214(3) Uani 1 1 d .
F1 F 0.35037(9) 0.11443(9) 0.88461(5) 0.0381(3) Uani 1 1 d .
F2 F 0.43526(8) 0.22652(10) 0.94700(5) 0.0374(3) Uani 1 1 d .
F3 F 0.47058(8) 0.22592(10) 0.85210(5) 0.0382(3) Uani 1 1 d .
S1 S 0.29910(3) 0.33781(4) 0.877285(18) 0.01764(10) Uani 1 1 d .
Cu1 Cu 0.752111(14) 0.255097(16) 0.754159(8) 0.01344(7) Uani 1 1 d .

loop_
_atom_site_aniso_label
_atom_site_aniso_U_11
_atom_site_aniso_U_22
_atom_site_aniso_U_33
_atom_site_aniso_U_23
_atom_site_aniso_U_13
_atom_site_aniso_U_12
C1 0.0131(8) 0.0150(8) 0.0183(9) -0.0033(7) 0.0005(7) 0.0006(6)
C2 0.0194(8) 0.0152(8) 0.0126(8) 0.0019(6) 0.0023(7) 0.0005(7)
C3 0.0297(10) 0.0262(10) 0.0174(9) 0.0022(7) -0.0029(7) -0.0041(8)
C4 0.0359(10) 0.0166(9) 0.0170(9) 0.0015(7) 0.0036(8) 0.0026(8)
C5 0.0233(9) 0.0292(10) 0.0201(9) 0.0051(8) 0.0069(7) 0.0041(8)
C6 0.0168(8) 0.0150(8) 0.0137(8) -0.0021(7) 0.0039(7) -0.0035(7)
C7 0.0140(8) 0.0152(8) 0.0204(9) -0.0015(7) 0.0003(7) 0.0019(6)
C8 0.0222(9) 0.0176(9) 0.0440(12) -0.0037(8) -0.0037(8) 0.0031(7)
C9 0.0268(9) 0.0327(10) 0.0238(10) -0.0004(8) -0.0031(8) 0.0078(8)
C10 0.0170(8) 0.0271(10) 0.0312(10) -0.0012(8) 0.0064(7) 0.0001(7)
C11 0.0168(8) 0.0154(8) 0.0133(8) 0.0013(7) 0.0026(7) 0.0032(7)
C12 0.0133(8) 0.0150(8) 0.0162(8) -0.0008(6) 0.0006(6) -0.0022(6)
C13 0.0162(8) 0.0196(9) 0.0213(9) -0.0002(7) -0.0004(7) -0.0005(7)
C14 0.0182(8) 0.0217(9) 0.0191(9) -0.0039(7) 0.0023(7) -0.0018(7)
C15 0.0211(9) 0.0179(9) 0.0213(9) 0.0023(7) 0.0016(7) -0.0039(7)
C16 0.0146(8) 0.0144(8) 0.0168(9) 0.0035(7) 0.0010(7) -0.0011(6)
C17 0.0210(8) 0.0152(8) 0.0146(8) -0.0031(6) 0.0022(7) 0.0004(7)
C18 0.0367(10) 0.0221(9) 0.0162(9) 0.0006(7) 0.0062(8) 0.0004(8)
C19 0.0279(9) 0.0190(9) 0.0236(10) -0.0028(7) 0.0035(8) 0.0039(7)
C20 0.0246(9) 0.0267(10) 0.0251(10) -0.0089(8) 0.0025(8) -0.0041(8)
C21 0.0226(9) 0.0247(10) 0.0223(9) 0.0043(8) 0.0016(8) 0.0007(7)
C22 0.0211(9) 0.0315(10) 0.0263(10) -0.0030(8) 0.0001(8) -0.0056(8)
C23 0.0258(10) 0.0483(13) 0.0303(11) -0.0048(9) 0.0061(8) -0.0037(9)
C24 0.0257(9) 0.0205(9) 0.0167(9) -0.0022(7) -0.0005(7) 0.0016(7)
C25 0.0274(9) 0.0243(10) 0.0207(9) 0.0013(8) 0.0043(8) -0.0025(8)
N1 0.0189(7) 0.0174(7) 0.0174(8) 0.0007(6) 0.0027(6) 0.0013(6)
N2 0.0167(7) 0.0177(7) 0.0170(7) -0.0004(6) 0.0027(6) -0.0008(6)
N3 0.0159(7) 0.0171(7) 0.0168(7) 0.0009(6) 0.0020(6) -0.0004(6)
N4 0.0178(7) 0.0150(7) 0.0165(7) 0.0005(6) 0.0007(6) -0.0004(6)
O1 0.0293(7) 0.0258(7) 0.0220(7) -0.0001(5) -0.0084(5) 0.0015(5)
O2 0.0278(7) 0.0415(8) 0.0296(7) 0.0027(6) 0.0121(6) 0.0053(6)
O3 0.0410(7) 0.0177(6) 0.0304(7) -0.0025(5) -0.0056(6) -0.0056(6)
O4 0.0204(6) 0.0232(6) 0.0206(6) -0.0046(5) 0.0018(5) -0.0025(5)
F1 0.0478(7) 0.0158(5) 0.0506(7) 0.0034(5) 0.0015(6) 0.0020(5)
F2 0.0379(6) 0.0468(7) 0.0268(6) 0.0131(5) -0.0108(5) 0.0033(5)
F3 0.0269(6) 0.0493(7) 0.0392(7) 0.0101(5) 0.0131(5) 0.0139(5)
S1 0.0194(2) 0.0161(2) 0.0174(2) -0.00057(16) 0.00003(16) 0.00176(17)
Cu1 0.01418(11) 0.01293(11) 0.01325(11) 0.00009(8) 0.00128(8) -0.00044(8)

loop_
_atom_type_symbol
_atom_type_description
_atom_type_scat_dispersion_real
_atom_type_scat_dispersion_imag
_atom_type_scat_source
C C 0.0033 0.0016 'International Tables Vol C Tables 4.2.6.8 and 6.1.1.4'
H H 0.0000 0.0000 'International Tables Vol C Tables 4.2.6.8 and 6.1.1.4'
N N 0.0061 0.0033 'International Tables Vol C Tables 4.2.6.8 and 6.1.1.4'
O O 0.0106 0.0060 'International Tables Vol C Tables 4.2.6.8 and 6.1.1.4'
F F 0.0171 0.0103 'International Tables Vol C Tables 4.2.6.8 and 6.1.1.4'
S S 0.1246 0.1234 'International Tables Vol C Tables 4.2.6.8 and 6.1.1.4'
Cu Cu 0.3201 1.2651 'International Tables Vol C Tables 4.2.6.8 and 6.1.1.4'

loop_
_geom_angle_atom_site_label_1
_geom_angle_atom_site_label_2
_geom_angle_atom_site_label_3
_geom_angle
N1 C1 C2 179.65(17)
C1 C2 C3 108.90(13)
C1 C2 C5 108.10(13)
C3 C2 C5 110.76(14)
C1 C2 C4 108.08(13)
C3 C2 C4 111.13(14)
C5 C2 C4 109.76(14)
C2 C3 H3A 109.5
C2 C3 H3B 109.5
H3A C3 H3B 109.5
C2 C3 H3C 109.5
H3A C3 H3C 109.5
H3B C3 H3C 109.5
C2 C4 H4A 109.5
C2 C4 H4B 109.5
H4A C4 H4B 109.5
C2 C4 H4C 109.5
H4A C4 H4C 109.5
H4B C4 H4C 109.5
C2 C5 H5A 109.5
C2 C5 H5B 109.5
H5A C5 H5B 109.5
C2 C5 H5C 109.5
H5A C5 H5C 109.5
H5B C5 H5C 109.5
N2 C6 C7 179.29(17)
C6 C7 C10 108.54(13)
C6 C7 C8 108.05(13)
C10 C7 C8 110.13(14)
C6 C7 C9 108.41(13)
C10 C7 C9 110.65(14)
C8 C7 C9 110.99(15)
C7 C8 H8A 109.5
C7 C8 H8B 109.5
H8A C8 H8B 109.5
C7 C8 H8C 109.5
H8A C8 H8C 109.5
H8B C8 H8C 109.5
C7 C9 H9A 109.5
C7 C9 H9B 109.5
H9A C9 H9B 109.5
C7 C9 H9C 109.5
H9A C9 H9C 109.5
H9B C9 H9C 109.5
C7 C10 H10A 109.5
C7 C10 H10B 109.5
H10A C10 H10B 109.5
C7 C10 H10C 109.5
H10A C10 H10C 109.5
H10B C10 H10C 109.5
N3 C11 C12 176.77(16)
C11 C12 C13 106.93(13)
C11 C12 C15 109.60(13)
C13 C12 C15 110.37(13)
C11 C12 C14 108.42(13)
C13 C12 C14 110.43(13)
C15 C12 C14 110.99(13)
C12 C13 H13A 109.5
C12 C13 H13B 109.5
H13A C13 H13B 109.5
C12 C13 H13C 109.5
H13A C13 H13C 109.5
H13B C13 H13C 109.5
C12 C14 H14A 109.5
C12 C14 H14B 109.5
H14A C14 H14B 109.5
C12 C14 H14C 109.5
H14A C14 H14C 109.5
H14B C14 H14C 109.5
C12 C15 H15A 109.5
C12 C15 H15B 109.5
H15A C15 H15B 109.5
C12 C15 H15C 109.5
H15A C15 H15C 109.5
H15B C15 H15C 109.5
N4 C16 C17 178.03(17)
C16 C17 C19 109.23(14)
C16 C17 C20 108.14(13)
C19 C17 C20 110.99(14)
C16 C17 C18 107.96(13)
C19 C17 C18 110.16(14)
C20 C17 C18 110.28(14)
C17 C18 H18A 109.5
C17 C18 H18B 109.5
H18A C18 H18B 109.5
C17 C18 H18C 109.5
H18A C18 H18C 109.5
H18B C18 H18C 109.5
C17 C19 H19A 109.5
C17 C19 H19B 109.5
H19A C19 H19B 109.5
C17 C19 H19C 109.5
H19A C19 H19C 109.5
H19B C19 H19C 109.5
C17 C20 H20A 109.5
C17 C20 H20B 109.5
H20A C20 H20B 109.5
C17 C20 H20C 109.5
H20A C20 H20C 109.5
H20B C20 H20C 109.5
F1 C21 F3 106.88(14)
F1 C21 F2 106.97(14)
F3 C21 F2 107.55(14)
F1 C21 S1 111.61(12)
F3 C21 S1 112.05(12)
F2 C21 S1 111.48(12)
O4 C22 C23 108.77(14)
O4 C22 H22A 109.9
C23 C22 H22A 109.9
O4 C22 H22B 109.9
C23 C22 H22B 109.9
H22A C22 H22B 108.3
C22 C23 H23A 109.5
C22 C23 H23B 109.5
H23A C23 H23B 109.5
C22 C23 H23C 109.5
H23A C23 H23C 109.5
H23B C23 H23C 109.5
O4 C24 C25 108.68(13)
O4 C24 H24A 110.0
C25 C24 H24A 110.0
O4 C24 H24B 110.0
C25 C24 H24B 110.0
H24A C24 H24B 108.3
C24 C25 H25A 109.5
C24 C25 H25B 109.5
H25A C25 H25B 109.5
C24 C25 H25C 109.5
H25A C25 H25C 109.5
H25B C25 H25C 109.5
C1 N1 Cu1 178.48(13)
C6 N2 Cu1 176.60(13)
C11 N3 Cu1 175.75(13)
C16 N4 Cu1 178.37(13)
C22 O4 C24 112.92(13)
O3 S1 O1 115.02(7)
O3 S1 O2 115.42(8)
O1 S1 O2 115.39(8)
O3 S1 C21 102.66(8)
O1 S1 C21 103.03(8)
O2 S1 C21 102.54(8)
N2 Cu1 N3 106.28(6)
N2 Cu1 N4 112.22(6)
N3 Cu1 N4 110.56(6)
N2 Cu1 N1 110.98(5)
N3 Cu1 N1 108.95(6)
N4 Cu1 N1 107.82(6)

loop_
_geom_bond_atom_site_label_1
_geom_bond_atom_site_label_2
_geom_bond_distance
C1 N1 1.151(2)
C1 C2 1.487(2)
C2 C3 1.529(2)
C2 C5 1.535(2)
C2 C4 1.538(2)
C3 H3A 0.9800
C3 H3B 0.9800
C3 H3C 0.9800
C4 H4A 0.9800
C4 H4B 0.9800
C4 H4C 0.9800
C5 H5A 0.9800
C5 H5B 0.9800
C5 H5C 0.9800
C6 N2 1.146(2)
C6 C7 1.484(2)
C7 C10 1.536(2)
C7 C8 1.537(2)
C7 C9 1.541(2)
C8 H8A 0.9800
C8 H8B 0.9800
C8 H8C 0.9800
C9 H9A 0.9800
C9 H9B 0.9800
C9 H9C 0.9800
C10 H10A 0.9800
C10 H10B 0.9800
C10 H10C 0.9800
C11 N3 1.145(2)
C11 C12 1.485(2)
C12 C13 1.531(2)
C12 C15 1.536(2)
C12 C14 1.543(2)
C13 H13A 0.9800
C13 H13B 0.9800
C13 H13C 0.9800
C14 H14A 0.9800
C14 H14B 0.9800
C14 H14C 0.9800
C15 H15A 0.9800
C15 H15B 0.9800
C15 H15C 0.9800
C16 N4 1.151(2)
C16 C17 1.488(2)
C17 C19 1.530(2)
C17 C20 1.533(2)
C17 C18 1.544(2)
C18 H18A 0.9800
C18 H18B 0.9800
C18 H18C 0.9800
C19 H19A 0.9800
C19 H19B 0.9800
C19 H19C 0.9800
C20 H20A 0.9800
C20 H20B 0.9800
C20 H20C 0.9800
C21 F1 1.339(2)
C21 F3 1.339(2)
C21 F2 1.342(2)
C21 S1 1.8237(18)
C22 O4 1.422(2)
C22 C23 1.514(3)
C22 H22A 0.9900
C22 H22B 0.9900
C23 H23A 0.9800
C23 H23B 0.9800
C23 H23C 0.9800
C24 O4 1.429(2)
C24 C25 1.505(2)
C24 H24A 0.9900
C24 H24B 0.9900
C25 H25A 0.9800
C25 H25B 0.9800
C25 H25C 0.9800
N1 Cu1 2.0037(15)
N2 Cu1 1.9981(14)
N3 Cu1 2.0006(14)
N4 Cu1 2.0023(14)
O1 S1 1.4440(13)
O2 S1 1.4442(13)
O3 S1 1.4372(13)
